data_7116712
loop_
_publ_author_name
'Yannick D. Bidal'
'Mathieu Lesieur'
'Mohand Melaimi'
'David B. Cordes'
'Alexandra M. Z. Slawin'
'Guy Bertrand'
'Catherine S. J. Cazin'

_publ_section_title
;
 A simple access to transition metal cyclopropenylidene complexes
;
_journal_name_full Chem.Commun.
_journal_page_first 4778
_journal_paper_doi 10.1039/C4cc10375K
_journal_volume 51
_journal_year 2015
_chemical_formula_moiety 'C30 H56 Au N4, 0.5(O6 S2), 0.5(C2 F6)'
_chemical_formula_sum 'C31 H56 Au F3 N4 O3 S'
_chemical_formula_weight 818.82
_chemical_melting_point 485
_chemical_name_systematic '[Au(BAC)2][OTf] '
_space_group_crystal_system monoclinic
_space_group_IT_number 14
_space_group_name_Hall '-P 2ybc'
_space_group_name_H-M_alt 'P 1 21/c 1'
_symmetry_space_group_name_Hall '-P 2ybc'
_symmetry_space_group_name_H-M 'P 1 21/c 1'
_atom_sites_solution_hydrogens geom
_atom_sites_solution_primary direct
_atom_sites_solution_secondary difmap
_audit_creation_date 2014-07-28
_audit_creation_method
;
Olex2 1.2-beta
(compiled 2014.07.22 svn.r2960 for OlexSys, GUI svn.r4862)
;
_audit_update_record
;
2014-08-22 deposited with the CCDC.
2015-01-15 downloaded from the CCDC.
;
_cell_angle_alpha 90
_cell_angle_beta 93.610(2)
_cell_angle_gamma 90
_cell_formula_units_Z 2
_cell_length_a 13.2941(6)
_cell_length_b 9.5096(5)
_cell_length_c 14.5324(7)
_cell_measurement_reflns_used 7918
_cell_measurement_temperature 100
_cell_measurement_theta_max 26.416
_cell_measurement_theta_min 2.561
_cell_volume 1833.56(15)
_computing_cell_refinement 'SAINT v8.18C (Bruker, 2012)'
_computing_data_collection 'APEX2 v2013.6-2 (Bruker, 2013)'
_computing_data_reduction 'SAINT v8.18C (Bruker, 2012)'
_computing_molecular_graphics 'Olex2 (Dolomanov et al., 2009)'
_computing_publication_material 'Olex2 (Dolomanov et al., 2009)'
_computing_structure_refinement 'ShelXL (Sheldrick, 2008)'
_computing_structure_solution 'ShelXT (Sheldrick, 2008)'
_diffrn_ambient_temperature 100
_diffrn_detector 'Bruker Photon-100 area detector'
_diffrn_detector_area_resol_mean 10.5
_diffrn_detector_type 'CMOS area detector'
_diffrn_measured_fraction_theta_full 0.998
_diffrn_measured_fraction_theta_max 0.989
_diffrn_measurement_device 'four-circle KAPPA diffractometer'
_diffrn_measurement_device_type 'Bruker Photon100 Imus'
_diffrn_measurement_method '\w and \f scans'
_diffrn_radiation_monochromator 'Double Bounce Multilayer Mirror'
_diffrn_radiation_probe x-ray
_diffrn_radiation_type MoK\a
_diffrn_radiation_wavelength 0.71073
_diffrn_reflns_av_R_equivalents 0.0509
_diffrn_reflns_av_unetI/netI 0.0490
_diffrn_reflns_Laue_measured_fraction_full 0.998
_diffrn_reflns_Laue_measured_fraction_max 0.989
_diffrn_reflns_limit_h_max 16
_diffrn_reflns_limit_h_min -16
_diffrn_reflns_limit_k_max 11
_diffrn_reflns_limit_k_min -11
_diffrn_reflns_limit_l_max 15
_diffrn_reflns_limit_l_min -18
_diffrn_reflns_number 12626
_diffrn_reflns_point_group_measured_fraction_full 0.998
_diffrn_reflns_point_group_measured_fraction_max 0.989
_diffrn_reflns_theta_full 25.000
_diffrn_reflns_theta_max 26.417
_diffrn_reflns_theta_min 2.561
_diffrn_source 'microfocus sealed X-ray tube'
_diffrn_source_type 'Incoatec I\mus'
_diffrn_standards_number 0
_exptl_absorpt_coefficient_mu 4.118
_exptl_absorpt_correction_T_max 0.0932
_exptl_absorpt_correction_T_min 0.0363
_exptl_absorpt_correction_type multi-scan
_exptl_absorpt_process_details
'SADABS-2008/1 (Bruker,2008) was used for absorption correction. wR2(int) was 0.1629 before and 0.0805 after correction. The Ratio of minimum to maximum transmission is 0.3895. The \l/2 correction factor is 0.0015.'
_exptl_crystal_colour Colorless
_exptl_crystal_colour_primary Colorless
_exptl_crystal_density_diffrn 1.483
_exptl_crystal_description Plate
_exptl_crystal_F_000 832
_exptl_crystal_recrystallization_method 'Re-crystallisation from solvent: diethyl ether/dichloromethane'
_exptl_crystal_size_max 0.105
_exptl_crystal_size_mid 0.083
_exptl_crystal_size_min 0.032
_refine_diff_density_max 0.895
_refine_diff_density_min -1.243
_refine_diff_density_rms 0.140
_refine_ls_extinction_method none
_refine_ls_goodness_of_fit_ref 1.201
_refine_ls_hydrogen_treatment constr
_refine_ls_matrix_type full
_refine_ls_number_parameters 204
_refine_ls_number_reflns 3719
_refine_ls_number_restraints 0
_refine_ls_restrained_S_all 1.201
_refine_ls_R_factor_all 0.0441
_refine_ls_R_factor_gt 0.0377
_refine_ls_shift/su_max 0.000
_refine_ls_shift/su_mean 0.000
_refine_ls_structure_factor_coef Fsqd
_refine_ls_weighting_details 'w=1/[\s^2^(Fo^2^)+10.2416P] where P=(Fo^2^+2Fc^2^)/3'
_refine_ls_weighting_scheme calc
_refine_ls_wR_factor_gt 0.0961
_refine_ls_wR_factor_ref 0.0993
_reflns_Friedel_coverage 0.000
_reflns_number_gt 3215
_reflns_number_total 3719
_reflns_threshold_expression 'I > 2\s(I)'
_cod_data_source_file c4cc10375k2.cif
_cod_data_source_block MM2
_cod_depositor_comments
;
The following automatic conversions were performed:

'_diffrn_radiation_probe' value 'X-ray' changed to 'x-ray' according
to the built-in table from CIF Core dictionary named 'cif_core.dic'
version 2.4.1 from 2010-06-29.

Automatic conversion script
Id: cif_fix_values 2827 2014-09-09 07:05:25Z andrius 
;
_cod_database_code 7116712
_shelxl_version_number 2014-3
_shelx_space_group_comment
;
The symmetry employed for this shelxl refinement is uniquely defined
by the following loop, which should always be used as a source of
symmetry information in preference to the above space-group names.
They are only intended as comments.
;
_shelx_estimated_absorpt_t_max 0.880
_shelx_estimated_absorpt_t_min 0.672
_olex2_refinement_description
;
1. Fixed Uiso
 At 1.2 times of:
  All C(H) groups
 At 1.5 times of:
  All C(H,H,H) groups
2. Shared sites
{S1A, C1A}
{O1A, F1A}
{O2A, F2A}
{O3A, F3A}
3. Uiso/Uaniso restraints and constraints
Uanis(S1A) = Uanis(C1A)
Uanis(O1A) = Uanis(F1A)
Uanis(O2A) = Uanis(F2A)
Uanis(O3A) = Uanis(F3A)
4. Others
 Fixed Sof: S1A(0.5) O1A(0.5) O2A(0.5) O3A(0.5) C1A(0.5) F1A(0.5) F2A(0.5)
 F3A(0.5)
5.a Ternary CH refined with riding coordinates:
 C6(H6), C8(H8), C10(H10), C13(H13)
5.b Idealised Me refined as rotating group:
 C1(H1A,H1B,H1C), C2(H2A,H2B,H2C), C7(H7A,H7B,H7C), C9(H9A,H9B,H9C), C11(H11A,
 H11B,H11C), C12(H12A,H12B,H12C), C14(H14A,H14B,H14C), C15(H15A,H15B,H15C)
;
_olex2_submission_special_instructions 'No special instructions were received'

loop_
_space_group_symop_operation_xyz
'x, y, z'
'-x, y+1/2, -z+1/2'
'-x, -y, -z'
'x, -y-1/2, z-1/2'

loop_
_atom_site_label
_atom_site_type_symbol
_atom_site_fract_x
_atom_site_fract_y
_atom_site_fract_z
_atom_site_U_iso_or_equiv
_atom_site_adp_type
_atom_site_occupancy
_atom_site_site_symmetry_order
_atom_site_calc_flag
_atom_site_refinement_flags_posn
_atom_site_refinement_flags_adp
_atom_site_refinement_flags_occupancy
_atom_site_disorder_assembly
_atom_site_disorder_group
Au1 Au 0.5000 1.0000 1.0000 0.01666(10) Uani 1 2 d S T P . .
S1A S 0.06191(16) 0.5512(3) 1.00141(15) 0.0233(4) Uani 0.5 1 d . . . A 1
O1A O 0.1238(3) 0.4865(4) 1.0687(3) 0.0348(9) Uani 0.5 1 d . . . A 1
O2A O 0.0963(3) 0.5358(5) 0.9149(3) 0.0346(9) Uani 0.5 1 d . . . A 1
O3A O 0.0391(3) 0.6857(4) 1.0221(3) 0.0379(9) Uani 0.5 1 d . . . A 1
C1A C 0.06191(16) 0.5512(3) 1.00141(15) 0.0233(4) Uani 0.5 1 d . . . B 2
F1A F 0.1238(3) 0.4865(4) 1.0687(3) 0.0348(9) Uani 0.5 1 d . . . B 2
F2A F 0.0963(3) 0.5358(5) 0.9149(3) 0.0346(9) Uani 0.5 1 d . . . B 2
F3A F 0.0391(3) 0.6857(4) 1.0221(3) 0.0379(9) Uani 0.5 1 d . . . B 2
C1 C 0.0836(5) 1.2080(7) 0.7611(4) 0.0335(14) Uani 1 1 d . . . C 2
H1A H 0.0544 1.2678 0.8074 0.050 Uiso 1 1 calc GR . . C 2
H1B H 0.0318 1.1851 0.7125 0.050 Uiso 1 1 calc GR . . C 2
H1C H 0.1391 1.2581 0.7342 0.050 Uiso 1 1 calc GR . . C 2
N1 N 0.2150(3) 1.0998(5) 0.8663(3) 0.0184(9) Uani 1 1 d . . . C 2
C2 C 0.2185(4) 1.1282(6) 1.0370(4) 0.0272(12) Uani 1 1 d . . . C 2
H2A H 0.1644 1.0585 1.0391 0.041 Uiso 1 1 calc GR . . C 2
H2B H 0.2115 1.1981 1.0857 0.041 Uiso 1 1 calc GR . . C 2
H2C H 0.2839 1.0812 1.0463 0.041 Uiso 1 1 calc GR . . C 2
C3 C 0.3886(4) 0.9803(6) 0.9011(4) 0.0207(11) Uani 1 1 d . . . C 2
C4 C 0.3485(4) 0.9090(6) 0.8244(4) 0.0189(10) Uani 1 1 d . . . C 2
C5 C 0.2945(4) 1.0174(5) 0.8631(4) 0.0191(11) Uani 1 1 d . . . C 2
C6 C 0.2117(4) 1.2009(6) 0.9436(3) 0.0185(10) Uani 1 1 d . . . C 2
H6 H 0.1449 1.2496 0.9371 0.022 Uiso 1 1 calc R . . C 2
C7 C 0.2929(4) 1.3131(6) 0.9368(4) 0.0255(12) Uani 1 1 d . . . C 2
H7A H 0.3596 1.2693 0.9448 0.038 Uiso 1 1 calc GR . . C 2
H7B H 0.2859 1.3838 0.9850 0.038 Uiso 1 1 calc GR . . C 2
H7C H 0.2854 1.3584 0.8761 0.038 Uiso 1 1 calc GR . . C 2
C8 C 0.1230(4) 1.0741(7) 0.8060(4) 0.0260(12) Uani 1 1 d . . . C 2
H8 H 0.1420 1.0097 0.7556 0.031 Uiso 1 1 calc R . . C 2
C9 C 0.0435(5) 0.9994(6) 0.8585(5) 0.0354(15) Uani 1 1 d . . . C 2
H9A H 0.0251 1.0581 0.9103 0.053 Uiso 1 1 calc GR . . C 2
H9B H 0.0703 0.9094 0.8820 0.053 Uiso 1 1 calc GR . . C 2
H9C H -0.0164 0.9824 0.8172 0.053 Uiso 1 1 calc GR . . C 2
N8 N 0.3585(3) 0.8064(5) 0.7648(3) 0.0223(10) Uani 1 1 d . . . C 2
C10 C 0.2770(4) 0.7750(7) 0.6931(4) 0.0315(14) Uani 1 1 d . . . C 2
H10 H 0.2268 0.8532 0.6942 0.038 Uiso 1 1 calc R . . C 2
C11 C 0.2225(5) 0.6403(9) 0.7142(5) 0.049(2) Uani 1 1 d . . . C 2
H11A H 0.2704 0.5619 0.7168 0.073 Uiso 1 1 calc GR . . C 2
H11B H 0.1693 0.6225 0.6658 0.073 Uiso 1 1 calc GR . . C 2
H11C H 0.1924 0.6492 0.7738 0.073 Uiso 1 1 calc GR . . C 2
C12 C 0.3183(5) 0.7742(7) 0.5974(4) 0.0333(14) Uani 1 1 d . . . C 2
H12A H 0.3539 0.8626 0.5876 0.050 Uiso 1 1 calc GR . . C 2
H12B H 0.2624 0.7642 0.5506 0.050 Uiso 1 1 calc GR . . C 2
H12C H 0.3650 0.6952 0.5927 0.050 Uiso 1 1 calc GR . . C 2
C13 C 0.4460(4) 0.7100(6) 0.7778(4) 0.0225(11) Uani 1 1 d . . . C 2
H13 H 0.4387 0.6357 0.7292 0.027 Uiso 1 1 calc R . . C 2
C14 C 0.5440(4) 0.7876(6) 0.7652(4) 0.0287(13) Uani 1 1 d . . . C 2
H14A H 0.5419 0.8298 0.7036 0.043 Uiso 1 1 calc GR . . C 2
H14B H 0.6005 0.7215 0.7721 0.043 Uiso 1 1 calc GR . . C 2
H14C H 0.5529 0.8618 0.8119 0.043 Uiso 1 1 calc GR . . C 2
C15 C 0.4480(5) 0.6373(6) 0.8712(4) 0.0292(13) Uani 1 1 d . . . C 2
H15A H 0.4601 0.7071 0.9203 0.044 Uiso 1 1 calc GR . . C 2
H15B H 0.5021 0.5671 0.8752 0.044 Uiso 1 1 calc GR . . C 2
H15C H 0.3832 0.5908 0.8784 0.044 Uiso 1 1 calc GR . . C 2

loop_
_atom_site_aniso_label
_atom_site_aniso_U_11
_atom_site_aniso_U_22
_atom_site_aniso_U_33
_atom_site_aniso_U_23
_atom_site_aniso_U_13
_atom_site_aniso_U_12
Au1 0.01253(15) 0.01707(16) 0.02022(15) -0.00197(11) -0.00021(10) 0.00060(10)
S1A 0.0201(10) 0.0250(11) 0.0246(10) -0.0008(9) 0.0008(8) 0.0052(9)
O1A 0.027(2) 0.045(3) 0.031(2) -0.0017(17) -0.0052(16) 0.0050(17)
O2A 0.028(2) 0.042(2) 0.034(2) 0.0060(18) 0.0087(16) 0.0064(18)
O3A 0.035(2) 0.027(2) 0.051(2) -0.0061(18) 0.0032(18) -0.0018(18)
C1A 0.0201(10) 0.0250(11) 0.0246(10) -0.0008(9) 0.0008(8) 0.0052(9)
F1A 0.027(2) 0.045(3) 0.031(2) -0.0017(17) -0.0052(16) 0.0050(17)
F2A 0.028(2) 0.042(2) 0.034(2) 0.0060(18) 0.0087(16) 0.0064(18)
F3A 0.035(2) 0.027(2) 0.051(2) -0.0061(18) 0.0032(18) -0.0018(18)
C1 0.028(3) 0.043(4) 0.030(3) -0.001(3) -0.001(2) 0.011(3)
N1 0.012(2) 0.023(2) 0.020(2) -0.0052(18) -0.0024(16) 0.0027(17)
C2 0.026(3) 0.030(3) 0.026(3) -0.001(2) 0.000(2) 0.002(2)
C3 0.016(2) 0.024(3) 0.023(3) -0.002(2) 0.006(2) -0.001(2)
C4 0.011(2) 0.023(3) 0.023(3) -0.002(2) -0.0009(19) 0.001(2)
C5 0.017(2) 0.021(3) 0.020(2) 0.000(2) 0.001(2) 0.000(2)
C6 0.015(2) 0.022(3) 0.019(2) -0.005(2) 0.0026(19) 0.004(2)
C7 0.022(3) 0.021(3) 0.034(3) -0.006(2) 0.004(2) 0.001(2)
C8 0.016(3) 0.035(3) 0.026(3) -0.012(2) -0.007(2) 0.004(2)
C9 0.021(3) 0.025(3) 0.059(4) -0.006(3) -0.011(3) -0.002(2)
N8 0.014(2) 0.027(2) 0.026(2) -0.0087(19) 0.0008(18) 0.0033(19)
C10 0.013(3) 0.049(4) 0.032(3) -0.023(3) -0.004(2) 0.005(3)
C11 0.033(4) 0.078(6) 0.036(4) -0.026(4) 0.009(3) -0.025(4)
C12 0.032(3) 0.043(4) 0.024(3) -0.006(3) -0.004(2) 0.010(3)
C13 0.016(3) 0.020(3) 0.031(3) -0.007(2) 0.004(2) 0.002(2)
C14 0.018(3) 0.028(3) 0.041(3) -0.003(3) 0.008(2) 0.002(2)
C15 0.033(3) 0.020(3) 0.034(3) 0.002(2) 0.002(3) 0.004(2)

loop_
_atom_type_symbol
_atom_type_description
_atom_type_scat_dispersion_real
_atom_type_scat_dispersion_imag
_atom_type_scat_source
C C 0.0033 0.0016 'International Tables Vol C Tables 4.2.6.8 and 6.1.1.4'
H H 0.0000 0.0000 'International Tables Vol C Tables 4.2.6.8 and 6.1.1.4'
Au Au -2.0133 8.8022 'International Tables Vol C Tables 4.2.6.8 and 6.1.1.4'
F F 0.0171 0.0103 'International Tables Vol C Tables 4.2.6.8 and 6.1.1.4'
N N 0.0061 0.0033 'International Tables Vol C Tables 4.2.6.8 and 6.1.1.4'
O O 0.0106 0.0060 'International Tables Vol C Tables 4.2.6.8 and 6.1.1.4'
S S 0.1246 0.1234 'International Tables Vol C Tables 4.2.6.8 and 6.1.1.4'

loop_
_geom_angle_atom_site_label_1
_geom_angle_atom_site_label_2
_geom_angle_atom_site_label_3
_geom_angle
_geom_angle_site_symmetry_1
_geom_angle_site_symmetry_3
C3 Au1 C3 180.0 3_677 .
O1A S1A S1A 105.2(3) . 3_567
O2A S1A S1A 105.2(3) . 3_567
O2A S1A O1A 112.5(3) . .
O3A S1A S1A 106.4(2) . 3_567
O3A S1A O1A 113.3(3) . .
O3A S1A O2A 113.4(3) . .
H1A C1 H1B 109.5 . .
H1A C1 H1C 109.5 . .
H1B C1 H1C 109.5 . .
C8 C1 H1A 109.5 . .
C8 C1 H1B 109.5 . .
C8 C1 H1C 109.5 . .
C5 N1 C6 118.4(4) . .
C5 N1 C8 121.0(4) . .
C8 N1 C6 119.5(4) . .
H2A C2 H2B 109.5 . .
H2A C2 H2C 109.5 . .
H2B C2 H2C 109.5 . .
C6 C2 H2A 109.5 . .
C6 C2 H2B 109.5 . .
C6 C2 H2C 109.5 . .
C4 C3 Au1 148.6(4) . .
C5 C3 Au1 150.7(4) . .
C5 C3 C4 60.6(4) . .
C3 C4 C5 59.6(4) . .
N8 C4 C3 147.5(5) . .
N8 C4 C5 152.8(5) . .
N1 C5 C3 147.7(5) . .
N1 C5 C4 152.5(5) . .
C3 C5 C4 59.8(4) . .
N1 C6 C2 112.3(4) . .
N1 C6 H6 107.3 . .
N1 C6 C7 110.4(4) . .
C2 C6 H6 107.3 . .
C2 C6 C7 111.9(5) . .
C7 C6 H6 107.3 . .
C6 C7 H7A 109.5 . .
C6 C7 H7B 109.5 . .
C6 C7 H7C 109.5 . .
H7A C7 H7B 109.5 . .
H7A C7 H7C 109.5 . .
H7B C7 H7C 109.5 . .
C1 C8 H8 107.3 . .
C1 C8 C9 112.2(5) . .
N1 C8 C1 111.6(5) . .
N1 C8 H8 107.3 . .
N1 C8 C9 110.9(5) . .
C9 C8 H8 107.3 . .
C8 C9 H9A 109.5 . .
C8 C9 H9B 109.5 . .
C8 C9 H9C 109.5 . .
H9A C9 H9B 109.5 . .
H9A C9 H9C 109.5 . .
H9B C9 H9C 109.5 . .
C4 N8 C10 120.7(4) . .
C4 N8 C13 119.0(4) . .
C13 N8 C10 119.8(4) . .
N8 C10 H10 107.3 . .
N8 C10 C11 111.4(6) . .
N8 C10 C12 110.6(5) . .
C11 C10 H10 107.3 . .
C11 C10 C12 112.6(5) . .
C12 C10 H10 107.3 . .
C10 C11 H11A 109.5 . .
C10 C11 H11B 109.5 . .
C10 C11 H11C 109.5 . .
H11A C11 H11B 109.5 . .
H11A C11 H11C 109.5 . .
H11B C11 H11C 109.5 . .
C10 C12 H12A 109.5 . .
C10 C12 H12B 109.5 . .
C10 C12 H12C 109.5 . .
H12A C12 H12B 109.5 . .
H12A C12 H12C 109.5 . .
H12B C12 H12C 109.5 . .
N8 C13 H13 107.8 . .
N8 C13 C14 110.8(5) . .
N8 C13 C15 111.3(4) . .
C14 C13 H13 107.8 . .
C14 C13 C15 111.2(5) . .
C15 C13 H13 107.8 . .
C13 C14 H14A 109.5 . .
C13 C14 H14B 109.5 . .
C13 C14 H14C 109.5 . .
H14A C14 H14B 109.5 . .
H14A C14 H14C 109.5 . .
H14B C14 H14C 109.5 . .
C13 C15 H15A 109.5 . .
C13 C15 H15B 109.5 . .
C13 C15 H15C 109.5 . .
H15A C15 H15B 109.5 . .
H15A C15 H15C 109.5 . .
H15B C15 H15C 109.5 . .

loop_
_geom_bond_atom_site_label_1
_geom_bond_atom_site_label_2
_geom_bond_distance
_geom_bond_site_symmetry_2
Au1 C3 2.006(6) 3_677
Au1 C3 2.006(6) .
S1A S1A 1.911(5) 3_567
S1A O1A 1.382(4) .
S1A O2A 1.373(4) .
S1A O3A 1.353(5) .
C1 H1A 0.9800 .
C1 H1B 0.9800 .
C1 H1C 0.9800 .
C1 C8 1.510(9) .
N1 C5 1.319(7) .
N1 C6 1.481(6) .
N1 C8 1.479(6) .
C2 H2A 0.9800 .
C2 H2B 0.9800 .
C2 H2C 0.9800 .
C2 C6 1.520(7) .
C3 C4 1.384(7) .
C3 C5 1.381(8) .
C4 C5 1.394(7) .
C4 N8 1.316(7) .
C6 H6 1.0000 .
C6 C7 1.526(7) .
C7 H7A 0.9800 .
C7 H7B 0.9800 .
C7 H7C 0.9800 .
C8 H8 1.0000 .
C8 C9 1.519(9) .
C9 H9A 0.9800 .
C9 H9B 0.9800 .
C9 H9C 0.9800 .
N8 C10 1.486(7) .
N8 C13 1.484(7) .
C10 H10 1.0000 .
C10 C11 1.514(10) .
C10 C12 1.526(8) .
C11 H11A 0.9800 .
C11 H11B 0.9800 .
C11 H11C 0.9800 .
C12 H12A 0.9800 .
C12 H12B 0.9800 .
C12 H12C 0.9800 .
C13 H13 1.0000 .
C13 C14 1.518(8) .
C13 C15 1.522(8) .
C14 H14A 0.9800 .
C14 H14B 0.9800 .
C14 H14C 0.9800 .
C15 H15A 0.9800 .
C15 H15B 0.9800 .
C15 H15C 0.9800 .
